data_4502985
loop_
_publ_author_name
'Das, Uday'
'Chattopadhyay, Basab'
'Mukherjee, Monika'
'Mukherjee, Alok K.'

_publ_section_title
;
 Structure Analysis of Molecular Compounds withZ&#x2032; = 2 Using
 Laboratory X-ray Powder Diffraction Data: 3-Phenylpropionic Acid and Its
 Derivatives
;
_journal_issue 1
_journal_name_full 'Crystal Growth &amp; Design'
_journal_page_first 466
_journal_paper_doi 10.1021/cg201290g
_journal_volume 12
_journal_year 2012
_chemical_formula_sum 'C10 H12 O3'
_chemical_formula_weight 180.20
_chemical_name_systematic ' ?'
_space_group_IT_number 14
_symmetry_cell_setting monoclinic
_symmetry_space_group_name_Hall '-P 2yab'
_symmetry_space_group_name_H-M 'P 1 21/a 1'
_audit_creation_date 2011-07-26T15:30
_audit_creation_method 'from EXP file using GSAS2CIF'
_audit_update_record ' 2011-07-26T15:30  Initial CIF as created by GSAS2CIF'
_cell_angle_alpha 90.0
_cell_angle_beta 114.7868(33)
_cell_angle_gamma 90.0
_cell_formula_units_Z 8
_cell_length_a 13.8863(14)
_cell_length_b 10.6470(13)
_cell_length_c 13.9018(17)
_cell_measurement_temperature 293
_cell_volume 1866.0(4)
_computing_structure_refinement GSAS
_diffrn_ambient_temperature 293
_diffrn_radiation_polarisn_ratio 0.5
_diffrn_radiation_probe x-ray
_diffrn_radiation_wavelength 1.5418
_exptl_absorpt_correction_T_max 1.00000
_exptl_absorpt_correction_T_min 1.00000
_exptl_absorpt_process_details
;   GSAS Absorption/surface roughness correction: function number 0
 No correction is applied.
;
_pd_block_id 2011-07-26T15:30|10|ud|
_pd_calc_method 'Rietveld Refinement'
_pd_instr_location ' ?'
_pd_meas_2theta_range_inc 0.0199
_pd_meas_2theta_range_max 100.0018
_pd_meas_2theta_range_min 5.0
_pd_meas_number_of_points 4774
_pd_phase_name 'from E:/notalldone/3-(3-Methoxyphenyl)propionic acid_d/gsas_sm1/Cr'
_pd_proc_2theta_range_inc 0.0199
_pd_proc_2theta_range_max 100.0018
_pd_proc_2theta_range_min 5.0
_pd_proc_info_datetime 2011-07-26T15:30:32
_pd_proc_info_excluded_regions ' ?'
_pd_proc_ls_background_function
;   GSAS Background function number 1 with 10 terms.
 Shifted Chebyshev function of 1st kind
      1:    75.1543     2:   -29.9583     3:   -26.3137     4:    40.3429    
      5:   -28.4266     6:    8.79851     7:    4.76003     8:   -10.9372    
      9:    9.28945    10:   -4.94755    
;
_pd_proc_ls_peak_cutoff 0.01000
_pd_proc_ls_profile_function
;
 CW Profile function number 2 with  18 terms
 Profile coefficients for Simpson's rule integration of pseudovoigt function
 C.J. Howard (1982). J. Appl. Cryst.,15,615-620.
 P. Thompson, D.E. Cox & J.B. Hastings (1987). J. Appl. Cryst.,20,79-83.
 Peak tails are ignored  where the intensity is below 0.0100 times the peak
   Aniso. broadening axis   0.0   0.0   1.0
;
_pd_proc_ls_prof_R_factor 0.0609
_pd_proc_ls_prof_wR_expected 0.0673
_pd_proc_ls_prof_wR_factor 0.0853
_pd_proc_number_of_points 4774
_pd_spec_mounting ' ?'
_refine_ls_goodness_of_fit_all 1.32
_refine_ls_matrix_type full
_refine_ls_number_parameters 100
_refine_ls_number_restraints 105
_refine_ls_R_Fsqd_factor 0.14346
_refine_ls_shift/su_max 0.04
_refine_ls_shift/su_mean 0.00
_reflns_d_resolution_high 1.007
_reflns_d_resolution_low 12.621
_reflns_limit_h_max 14
_reflns_limit_h_min 0
_reflns_limit_k_max 10
_reflns_limit_k_min 0
_reflns_limit_l_max 12
_reflns_limit_l_min -14
_reflns_number_total 1922
_cod_data_source_file cg201290g_si_004.cif
_cod_data_source_block 10_publ
_cod_depositor_comments
;
The following automatic conversions were performed:

'_geom_bond_publ_flag' value 'N' changed to 'n' according to
/home/saulius/struct/CIF-dictionaries/cif_core.dic dictionary named
'cif_core.dic' version 2.4.1 from 2010-06-29 (76
times).

'_geom_angle_publ_flag' value 'N' changed to 'n' according
to /home/saulius/struct/CIF-dictionaries/cif_core.dic dictionary
named 'cif_core.dic' version 2.4.1 from 2010-06-29 (108 times).

Automatic conversion script
Id: cif_fix_values 1715 2011-07-08 13:25:40Z adriana 
;
_cod_original_cell_volume 1866.0(6)
_cod_database_code 4502985
_gsas_exptl_extinct_corr_t_min 1.00000
_gsas_exptl_extinct_corr_t_max 1.00000

loop_
_symmetry_equiv_pos_site_id
_symmetry_equiv_pos_as_xyz
1 +x,+y,+z
2 -x+1/2,+y+1/2,-z
-1 -x,-y,-z
-2 +x+1/2,-y+1/2,+z

loop_
_atom_site_type_symbol
_atom_site_label
_atom_site_fract_x
_atom_site_fract_y
_atom_site_fract_z
_atom_site_occupancy
_atom_site_thermal_displace_type
_atom_site_U_iso_or_equiv
_atom_site_symmetry_multiplicity
C C1A 0.78898(12) 1.14202(21) 0.33271(11) 1.0 Uiso 0.04 4
C C2A 0.82565(12) 1.23458(12) 0.40988(20) 1.0 Uiso 0.04 4
C C3A 0.87587(10) 1.20158(17) 0.51603(16) 1.0 Uiso 0.04 4
C C4A 0.88908(8) 1.07583(17) 0.54459(14) 1.0 Uiso 0.04 4
C C5A 0.85228(9) 0.98378(11) 0.46702(14) 1.0 Uiso 0.04 4
C C6A 0.80197(9) 1.01622(18) 0.36086(13) 1.0 Uiso 0.04 4
C C7A 0.76253(7) 0.91610(22) 0.27729(10) 1.0 Uiso 0.04 4
C C8A 0.78426(7) 0.78327(21) 0.32360(10) 1.0 Uiso 0.04 4
C C9A 0.74438(11) 0.68360(24) 0.23976(18) 1.0 Uiso 0.04 4
O O1A 0.76177(14) 0.56483(24) 0.27707(20) 1.0 Uiso 0.04 4
O O2A 0.69973(13) 0.70838(27) 0.14567(20) 1.0 Uiso 0.04 4
O O3A 0.93796(12) 1.04253(19) 0.64915(15) 1.0 Uiso 0.04 4
C C13A 0.97330(8) 1.14129(11) 0.72440(10) 1.0 Uiso 0.04 4
C C1B 0.40457(12) 1.08369(21) 0.05894(11) 1.0 Uiso 0.04 4
C C2B 0.43793(12) 1.17321(12) 0.13879(20) 1.0 Uiso 0.04 4
C C3B 0.48314(11) 1.13633(17) 0.24407(16) 1.0 Uiso 0.04 4
C C4B 0.49466(8) 1.00954(18) 0.26895(14) 1.0 Uiso 0.04 4
C C5B 0.46071(9) 0.92066(10) 0.18843(14) 1.0 Uiso 0.04 4
C C6B 0.41545(10) 0.95657(18) 0.08270(13) 1.0 Uiso 0.04 4
C C7B 0.37929(7) 0.85942(22) -0.00347(10) 1.0 Uiso 0.04 4
C C8B 0.39840(7) 0.72505(21) 0.03954(10) 1.0 Uiso 0.04 4
C C9B 0.36287(11) 0.62658(24) -0.04564(17) 1.0 Uiso 0.04 4
O O1B 0.37967(14) 0.50794(24) -0.00808(19) 1.0 Uiso 0.04 4
O O2B 0.32254(13) 0.65124(26) -0.14019(19) 1.0 Uiso 0.04 4
O O3B 0.53970(12) 0.97241(22) 0.37291(16) 1.0 Uiso 0.04 4
C C13B 0.57268(9) 1.06803(15) 0.45138(12) 1.0 Uiso 0.04 4
H H1A 0.75583 1.16488 0.2621 1.0 Uiso 0.06 4
H H2A 0.81662 1.31839 0.39021 1.0 Uiso 0.06 4
H H3A 0.90087 1.26392 0.56727 1.0 Uiso 0.06 4
H H5A 0.86217 0.90035 0.48651 1.0 Uiso 0.06 4
H H7A1 0.79596 0.92532 0.23202 1.0 Uiso 0.06 4
H H7A2 0.68976 0.92558 0.2391 1.0 Uiso 0.06 4
H H8A1 0.75106 0.77362 0.36898 1.0 Uiso 0.06 4
H H8A2 0.85724 0.77335 0.36186 1.0 Uiso 0.06 4
H H13A1 0.91595 1.19111 0.7185 1.0 Uiso 0.06 4
H H13A2 1.00466 1.10712 0.79206 1.0 Uiso 0.06 4
H H13A3 1.02266 1.19051 0.7125 1.0 Uiso 0.06 4
H HOA 0.73846 0.51506 0.22761 1.0 Uiso 0.06 4
H H1B 0.37443 1.10944 -0.01113 1.0 Uiso 0.06 4
H H2B 0.42998 1.2578 0.12153 1.0 Uiso 0.06 4
H H3B 0.50557 1.19659 0.29725 1.0 Uiso 0.06 4
H H5B 0.4689 0.83634 0.20622 1.0 Uiso 0.06 4
H H7B1 0.41606 0.87176 -0.04518 1.0 Uiso 0.06 4
H H7B2 0.30702 0.87068 -0.04442 1.0 Uiso 0.06 4
H H8B1 0.36152 0.71411 0.08151 1.0 Uiso 0.06 4
H H8B2 0.47057 0.71519 0.08078 1.0 Uiso 0.06 4
H H13B1 0.51465 1.11701 0.44457 1.0 Uiso 0.06 4
H H13B2 0.60161 1.03101 0.5181 1.0 Uiso 0.06 4
H H13B3 0.62345 1.11846 0.44326 1.0 Uiso 0.06 4
H HOB 0.35842 0.45871 -0.05795 1.0 Uiso 0.06 4

loop_
_atom_type_symbol
_atom_type_number_in_cell
_atom_type_scat_dispersion_real
_atom_type_scat_dispersion_imag
_atom_type_scat_Cromer_Mann_a1
_atom_type_scat_Cromer_Mann_a2
_atom_type_scat_Cromer_Mann_a3
_atom_type_scat_Cromer_Mann_a4
_atom_type_scat_Cromer_Mann_b1
_atom_type_scat_Cromer_Mann_b2
_atom_type_scat_Cromer_Mann_b3
_atom_type_scat_Cromer_Mann_b4
_atom_type_scat_Cromer_Mann_c
_atom_type_scat_source
C 80.0 0.000 0.000 2.31000 20.8439 1.02000 10.2075 1.58860 0.56870 0.86500 51.6512 0.21560 International_Tables_Vol_C
O 24.0 0.000 0.000 3.04850 13.2771 2.28680 5.70110 1.54630 0.32390 0.86700 32.9089 0.25080 International_Tables_Vol_C
H 96.0 0.000 0.000 0.49300 10.5109 0.32291 26.1257 0.14019 3.14236 0.04081 57.7997 0.00304 International_Tables_Vol_C

loop_
_geom_angle_atom_site_label_1
_geom_angle_atom_site_label_2
_geom_angle_atom_site_label_3
_geom_angle
_geom_angle_site_symmetry_1
_geom_angle_site_symmetry_3
_geom_angle_publ_flag
C2A C1A C6A 120.41(10) 1_555 1_555 n
C2A C1A H1A 119.46(23) 1_555 1_555 n
C6A C1A H1A 120.12(20) 1_555 1_555 n
C1A C2A C3A 120.05(9) 1_555 1_555 n
C1A C2A H2A 119.72(23) 1_555 1_555 n
C3A C2A H2A 120.23(24) 1_555 1_555 n
C2A C3A C4A 119.75(10) 1_555 1_555 n
C2A C3A H3A 119.66(23) 1_555 1_555 n
C4A C3A H3A 120.58(20) 1_555 1_555 n
C3A C4A C5A 119.90(11) 1_555 1_555 n
C3A C4A O3A 120.10(12) 1_555 1_555 n
C5A C4A O3A 120.00(12) 1_555 1_555 n
C4A C5A C6A 120.59(10) 1_555 1_555 n
C4A C5A H5A 119.43(17) 1_555 1_555 n
C6A C5A H5A 119.97(16) 1_555 1_555 n
C1A C6A C5A 119.30(10) 1_555 1_555 n
C1A C6A C7A 120.38(12) 1_555 1_555 n
C5A C6A C7A 120.32(12) 1_555 1_555 n
C6A C7A C8A 112.77(10) 1_555 1_555 n
C6A C7A H7A1 108.96(16) 1_555 1_555 n
C6A C7A H7A2 108.77(16) 1_555 1_555 n
C8A C7A H7A1 108.40(16) 1_555 1_555 n
C8A C7A H7A2 108.42(15) 1_555 1_555 n
H7A1 C7A H7A2 109.48(13) 1_555 1_555 n
C7A C8A C9A 112.54(12) 1_555 1_555 n
C7A C8A H8A1 108.73(15) 1_555 1_555 n
C7A C8A H8A2 108.68(15) 1_555 1_555 n
C9A C8A H8A1 108.80(15) 1_555 1_555 n
C9A C8A H8A2 108.79(15) 1_555 1_555 n
H8A1 C8A H8A2 109.26(13) 1_555 1_555 n
C8A C9A O1A 114.58(13) 1_555 1_555 n
C8A C9A O2A 122.47(13) 1_555 1_555 n
O1A C9A O2A 122.95(14) 1_555 1_555 n
C9A O1A H0A 109.83(27) 1_555 1_555 n
C4A O3A C13A 117.11(13) 1_555 1_555 n
O3A C13A H13A1 109.79(13) 1_555 1_555 n
O3A C13A H13A2 109.08(12) 1_555 1_555 n
O3A C13A H13A3 109.83(13) 1_555 1_555 n
H13A1 C13A H13A2 109.43(13) 1_555 1_555 n
H13A1 C13A H13A3 109.25(11) 1_555 1_555 n
H13A2 C13A H13A3 109.44(11) 1_555 1_555 n
C2B C1B C6B 120.91(10) 1_555 1_555 n
C2B C1B H1B 119.37(23) 1_555 1_555 n
C6B C1B H1B 119.71(20) 1_555 1_555 n
C1B C2B C3B 120.13(9) 1_555 1_555 n
C1B C2B H2B 119.80(24) 1_555 1_555 n
C3B C2B H2B 120.07(24) 1_555 1_555 n
C2B C3B C4B 119.57(10) 1_555 1_555 n
C2B C3B H3B 119.83(23) 1_555 1_555 n
C4B C3B H3B 120.60(20) 1_555 1_555 n
C3B C4B C5B 119.86(11) 1_555 1_555 n
C3B C4B O3B 119.87(12) 1_555 1_555 n
C5B C4B O3B 120.27(12) 1_555 1_555 n
C4B C5B C6B 121.06(10) 1_555 1_555 n
C4B C5B H5B 118.91(17) 1_555 1_555 n
C6B C5B H5B 120.03(17) 1_555 1_555 n
C1B C6B C5B 118.48(10) 1_555 1_555 n
C1B C6B C7B 121.07(12) 1_555 1_555 n
C5B C6B C7B 120.45(12) 1_555 1_555 n
C6B C7B C8B 112.79(10) 1_555 1_555 n
C6B C7B H7B1 108.26(16) 1_555 1_555 n
C6B C7B H7B2 108.28(16) 1_555 1_555 n
C8B C7B H7B1 108.99(16) 1_555 1_555 n
C8B C7B H7B2 108.98(15) 1_555 1_555 n
H7B1 C7B H7B2 109.50(13) 1_555 1_555 n
C7B C8B C9B 113.51(11) 1_555 1_555 n
C7B C8B H8B1 108.12(15) 1_555 1_555 n
C7B C8B H8B2 108.20(15) 1_555 1_555 n
C9B C8B H8B1 108.76(15) 1_555 1_555 n
C9B C8B H8B2 108.70(15) 1_555 1_555 n
H8B1 C8B H8B2 109.50(13) 1_555 1_555 n
C8B C9B O1B 113.71(13) 1_555 1_555 n
C8B C9B O2B 123.31(13) 1_555 1_555 n
O1B C9B O2B 122.98(14) 1_555 1_555 n
C9B O1B H0B 109.21(27) 1_555 1_555 n
C4B O3B C13B 117.44(14) 1_555 1_555 n
O3B C13B H13B1 109.68(15) 1_555 1_555 n
O3B C13B H13B2 109.13(15) 1_555 1_555 n
O3B C13B H13B3 109.72(15) 1_555 1_555 n
H13B1 C13B H13B2 109.42(14) 1_555 1_555 n
H13B1 C13B H13B3 109.40(15) 1_555 1_555 n
H13B2 C13B H13B3 109.48(13) 1_555 1_555 n
C7A H7A1 H7A2 35.23(6) 1_555 1_555 n
C7A H7A2 H7A1 35.29(8) 1_555 1_555 n
C8A H8A1 H8A2 35.42(7) 1_555 1_555 n
C8A H8A2 H8A1 35.32(8) 1_555 1_555 n
C13A H13A1 H13A2 35.24(8) 1_555 1_555 n
C13A H13A1 H13A3 35.37(7) 1_555 1_555 n
H13A2 H13A1 H13A3 59.993(6) 1_555 1_555 n
C13A H13A2 H13A1 35.33(7) 1_555 1_555 n
C13A H13A2 H13A3 35.32(7) 1_555 1_555 n
H13A1 H13A2 H13A3 59.999(7) 1_555 1_555 n
C13A H13A3 H13A1 35.38(7) 1_555 1_555 n
C13A H13A3 H13A2 35.24(7) 1_555 1_555 n
H13A1 H13A3 H13A2 60.0078(27) 1_555 1_555 n
C7B H7B1 H7B2 35.30(7) 1_555 1_555 n
C7B H7B2 H7B1 35.21(8) 1_555 1_555 n
C8B H8B1 H8B2 35.20(7) 1_555 1_555 n
C8B H8B2 H8B1 35.30(8) 1_555 1_555 n
C13B H13B1 H13B2 35.27(8) 1_555 1_555 n
C13B H13B1 H13B3 35.28(8) 1_555 1_555 n
H13B2 H13B1 H13B3 59.994(6) 1_555 1_555 n
C13B H13B2 H13B1 35.31(8) 1_555 1_555 n
C13B H13B2 H13B3 35.26(8) 1_555 1_555 n
H13B1 H13B2 H13B3 60.000(7) 1_555 1_555 n
C13B H13B3 H13B1 35.32(8) 1_555 1_555 n
C13B H13B3 H13B2 35.26(8) 1_555 1_555 n
H13B1 H13B3 H13B2 60.0061(27) 1_555 1_555 n

loop_
_geom_bond_atom_site_label_1
_geom_bond_atom_site_label_2
_geom_bond_distance
_geom_bond_site_symmetry_2
_geom_bond_publ_flag
C1A C2A 1.3868(12) 1_555 n
C1A C6A 1.3858(12) 1_555 n
C1A H1A 0.9252(11) 1_555 n
C2A C1A 1.3868(12) 1_555 n
C2A C3A 1.3872(12) 1_555 n
C2A H2A 0.9263(12) 1_555 n
C3A C2A 1.3872(12) 1_555 n
C3A C4A 1.3866(12) 1_555 n
C3A H3A 0.9280(11) 1_555 n
C4A C3A 1.3866(12) 1_555 n
C4A C5A 1.3865(12) 1_555 n
C4A O3A 1.3683(13) 1_555 n
C5A C4A 1.3865(12) 1_555 n
C5A C6A 1.3859(12) 1_555 n
C5A H5A 0.9220(11) 1_555 n
C6A C1A 1.3858(12) 1_555 n
C6A C5A 1.3859(12) 1_555 n
C6A C7A 1.5008(12) 1_555 n
C7A C6A 1.5008(12) 1_555 n
C7A C8A 1.5306(13) 1_555 n
C7A H7A1 0.9307(11) 1_555 n
C7A H7A2 0.9291(9) 1_555 n
C8A C7A 1.5306(13) 1_555 n
C8A C9A 1.5000(12) 1_555 n
C8A H8A1 0.9300(12) 1_555 n
C8A H8A2 0.9323(9) 1_555 n
C9A C8A 1.5000(12) 1_555 n
C9A O1A 1.3496(13) 1_555 n
C9A O2A 1.2186(13) 1_555 n
O1A C9A 1.3496(13) 1_555 n
O1A H0A 0.8196(12) 1_555 n
O2A C9A 1.2186(13) 1_555 n
O3A C4A 1.3683(13) 1_555 n
O3A C13A 1.4178(12) 1_555 n
C13A O3A 1.4178(12) 1_555 n
C13A H13A1 0.9314(11) 1_555 n
C13A H13A2 0.9291(12) 1_555 n
C13A H13A3 0.9310(10) 1_555 n
C1B C2B 1.3871(12) 1_555 n
C1B C6B 1.3864(12) 1_555 n
C1B H1B 0.9260(11) 1_555 n
C2B C1B 1.3871(12) 1_555 n
C2B C3B 1.3855(12) 1_555 n
C2B H2B 0.9267(12) 1_555 n
C3B C2B 1.3855(12) 1_555 n
C3B C4B 1.3860(12) 1_555 n
C3B H3B 0.9286(11) 1_555 n
C4B C3B 1.3860(12) 1_555 n
C4B C5B 1.3886(12) 1_555 n
C4B O3B 1.3704(13) 1_555 n
C5B C4B 1.3886(12) 1_555 n
C5B C6B 1.3882(12) 1_555 n
C5B H5B 0.9255(10) 1_555 n
C6B C1B 1.3864(12) 1_555 n
C6B C5B 1.3882(12) 1_555 n
C6B C7B 1.5008(12) 1_555 n
C7B C6B 1.5008(12) 1_555 n
C7B C8B 1.5303(13) 1_555 n
C7B H7B1 0.9288(11) 1_555 n
C7B H7B2 0.9309(9) 1_555 n
C8B C7B 1.5303(13) 1_555 n
C8B C9B 1.5016(12) 1_555 n
C8B H8B1 0.9309(12) 1_555 n
C8B H8B2 0.9287(9) 1_555 n
C9B C8B 1.5016(12) 1_555 n
C9B O1B 1.3492(13) 1_555 n
C9B O2B 1.2220(13) 1_555 n
O1B C9B 1.3492(13) 1_555 n
O1B H0B 0.8190(12) 1_555 n
O2B C9B 1.2220(13) 1_555 n
O3B C4B 1.3704(13) 1_555 n
O3B C13B 1.4204(13) 1_555 n
C13B O3B 1.4204(13) 1_555 n
C13B H13B1 0.9308(12) 1_555 n
C13B H13B2 0.9298(12) 1_555 n
C13B H13B3 0.9299(12) 1_555 n
